data_7212871
loop_
_publ_author_name
'Braga, Dario'
'Dichiarante, Elena'
'Palladino, Giuseppe'
'Grepioni, Fabrizia'
'Chierotti, Michele R.'
'Gobetto, Roberto'
'Pellegrino, Luca'

_publ_section_title
;
 Remarkable reversal of melting point alternation by co-crystallization
;
_journal_issue 11
_journal_name_full CrystEngComm
_journal_page_first 3534
_journal_paper_doi 10.1039/c0ce00253d
_journal_volume 12
_journal_year 2010
_chemical_formula_sum 'C20 H26 N2 O4'
_chemical_formula_weight 358.43
_chemical_name_systematic
;
?
;
_space_group_IT_number 2
_symmetry_cell_setting triclinic
_symmetry_space_group_name_Hall '-P 1'
_symmetry_space_group_name_H-M 'P -1'
_atom_sites_solution_hydrogens geom
_atom_sites_solution_primary direct
_atom_sites_solution_secondary difmap
_audit_creation_method SHELXL-97
_cell_angle_alpha 81.099(4)
_cell_angle_beta 84.868(5)
_cell_angle_gamma 71.717(4)
_cell_formula_units_Z 2
_cell_length_a 7.1246(4)
_cell_length_b 11.1403(4)
_cell_length_c 12.9265(7)
_cell_measurement_temperature 293(2)
_cell_volume 961.54(9)
_computing_structure_refinement 'SHELXL-97 (Sheldrick, 1997)'
_computing_structure_solution 'SHELXS-97 (Sheldrick, 1990)'
_diffrn_ambient_temperature 293(2)
_diffrn_measured_fraction_theta_full 0.979
_diffrn_measured_fraction_theta_max 0.974
_diffrn_radiation_monochromator graphite
_diffrn_radiation_source 'fine-focus sealed tube'
_diffrn_radiation_type MoK\a
_diffrn_radiation_wavelength 0.71073
_diffrn_reflns_av_R_equivalents 0.0322
_diffrn_reflns_av_sigmaI/netI 0.0801
_diffrn_reflns_limit_h_max 7
_diffrn_reflns_limit_h_min -8
_diffrn_reflns_limit_k_max 13
_diffrn_reflns_limit_k_min -10
_diffrn_reflns_limit_l_max 15
_diffrn_reflns_limit_l_min -14
_diffrn_reflns_number 7249
_diffrn_reflns_theta_full 25.00
_diffrn_reflns_theta_max 26.00
_diffrn_reflns_theta_min 2.67
_exptl_absorpt_coefficient_mu 0.086
_exptl_absorpt_correction_type none
_exptl_crystal_colour colourless
_exptl_crystal_density_diffrn 1.238
_exptl_crystal_density_method 'not measured'
_exptl_crystal_description prism
_exptl_crystal_F_000 384
_exptl_crystal_size_max 0.24
_exptl_crystal_size_mid 0.20
_exptl_crystal_size_min 0.14
_refine_diff_density_max 0.145
_refine_diff_density_min -0.137
_refine_diff_density_rms 0.034
_refine_ls_extinction_method none
_refine_ls_goodness_of_fit_ref 0.911
_refine_ls_hydrogen_treatment mixed
_refine_ls_matrix_type full
_refine_ls_number_parameters 243
_refine_ls_number_reflns 3687
_refine_ls_number_restraints 0
_refine_ls_restrained_S_all 0.911
_refine_ls_R_factor_all 0.1632
_refine_ls_R_factor_gt 0.0580
_refine_ls_shift/su_max 0.000
_refine_ls_shift/su_mean 0.000
_refine_ls_structure_factor_coef Fsqd
_refine_ls_weighting_details 'calc w=1/[\s^2^(Fo^2^)+(0.0541P)^2^+0.0000P] where P=(Fo^2^+2Fc^2^)/3'
_refine_ls_weighting_scheme calc
_refine_ls_wR_factor_gt 0.1059
_refine_ls_wR_factor_ref 0.1333
_reflns_number_gt 1631
_reflns_number_total 3687
_reflns_threshold_expression >2sigma(I)
_cod_data_source_file c0ce00253d.txt
_cod_data_source_block 2.C7
_cod_depositor_comments
;
The following automatic conversions were performed:

'_symmetry_cell_setting' value 'Triclinic' changed to 'triclinic'
according to /home/saulius/struct/CIF-dictionaries/cif_core.dic
dictionary named 'cif_core.dic' version 2.4.2 from 2011-04-26.

Automatic conversion script
Id: cif_fix_values 1891 2012-01-12 08:04:46Z andrius 
;
_cod_original_cell_volume 961.54(8)
_cod_original_sg_symbol_H-M P-1
_cod_database_code 7212871

loop_
_symmetry_equiv_pos_as_xyz
'x, y, z'
'-x, -y, -z'

loop_
_atom_site_label
_atom_site_type_symbol
_atom_site_fract_x
_atom_site_fract_y
_atom_site_fract_z
_atom_site_U_iso_or_equiv
_atom_site_adp_type
_atom_site_occupancy
_atom_site_symmetry_multiplicity
_atom_site_calc_flag
_atom_site_refinement_flags
H1A H 1.530(4) -0.190(2) 0.525(2) 0.066(9) Uiso 1 1 d .
H1B H 2.910(4) -0.631(3) 0.964(2) 0.093(12) Uiso 1 1 d .
C9 C 0.3866(4) 0.0272(2) 0.13346(19) 0.0443(7) Uani 1 1 d .
C7 C 0.6981(3) -0.0689(2) 0.2420(2) 0.0530(7) Uani 1 1 d .
H7A H 0.6357 -0.0213 0.2992 0.064 Uiso 1 1 calc R
H7B H 0.7688 -0.0187 0.1959 0.064 Uiso 1 1 calc R
O3 O 2.6769(3) -0.70669(17) 0.91246(18) 0.0920(8) Uani 1 1 d .
C19 C 2.5450(3) -0.4904(2) 0.8374(2) 0.0554(8) Uani 1 1 d .
H19A H 2.6182 -0.4548 0.7804 0.066 Uiso 1 1 calc R
H19B H 2.4903 -0.4257 0.8835 0.066 Uiso 1 1 calc R
O4 O 2.8304(3) -0.56966(17) 0.93294(18) 0.0747(7) Uani 1 1 d .
C3 C 1.0114(4) -0.1894(2) 0.34380(19) 0.0467(7) Uani 1 1 d .
O2 O 1.6298(3) -0.17817(16) 0.55747(17) 0.0738(7) Uani 1 1 d .
C15 C 1.9193(3) -0.2841(2) 0.6455(2) 0.0514(7) Uani 1 1 d .
H15A H 1.8661 -0.2353 0.7031 0.062 Uiso 1 1 calc R
H15B H 1.9925 -0.2371 0.5977 0.062 Uiso 1 1 calc R
C17 C 2.2351(3) -0.3936(2) 0.7385(2) 0.0553(8) Uani 1 1 d .
H17A H 2.1834 -0.3350 0.7898 0.066 Uiso 1 1 calc R
H17B H 2.3096 -0.3543 0.6847 0.066 Uiso 1 1 calc R
O1 O 1.7261(3) -0.38807(16) 0.57279(17) 0.0843(7) Uani 1 1 d .
C2 C 1.1531(4) -0.3008(2) 0.3822(2) 0.0562(8) Uani 1 1 d .
H2 H 1.1424 -0.3793 0.3724 0.067 Uiso 1 1 calc R
C18 C 2.3753(4) -0.5149(2) 0.7917(2) 0.0543(8) Uani 1 1 d .
H18A H 2.3032 -0.5536 0.8472 0.065 Uiso 1 1 calc R
H18B H 2.4270 -0.5746 0.7413 0.065 Uiso 1 1 calc R
C13 C 0.2110(4) 0.0180(2) 0.1054(2) 0.0555(8) Uani 1 1 d .
H13 H 0.1862 -0.0602 0.1183 0.067 Uiso 1 1 calc R
C1 C 1.3081(4) -0.2959(2) 0.4344(2) 0.0583(8) Uani 1 1 d .
H1 H 1.4012 -0.3725 0.4586 0.070 Uiso 1 1 calc R
C16 C 2.0633(4) -0.4108(2) 0.6887(2) 0.0544(8) Uani 1 1 d .
H16A H 1.9940 -0.4562 0.7405 0.065 Uiso 1 1 calc R
H16B H 2.1131 -0.4623 0.6324 0.065 Uiso 1 1 calc R
C10 C 0.4110(4) 0.1479(2) 0.1119(2) 0.0568(8) Uani 1 1 d .
H10 H 0.5266 0.1608 0.1292 0.068 Uiso 1 1 calc R
N1 N 1.3338(3) -0.1877(2) 0.45257(16) 0.0550(6) Uani 1 1 d .
N2 N 0.0945(3) 0.23795(19) 0.03758(16) 0.0518(6) Uani 1 1 d .
C12 C 0.0715(4) 0.1229(2) 0.0586(2) 0.0613(8) Uani 1 1 d .
H12 H -0.0457 0.1128 0.0407 0.074 Uiso 1 1 calc R
C6 C 0.8434(4) -0.1941(2) 0.2854(2) 0.0603(8) Uani 1 1 d .
H6A H 0.7698 -0.2421 0.3318 0.072 Uiso 1 1 calc R
H6B H 0.8983 -0.2420 0.2274 0.072 Uiso 1 1 calc R
C20 C 2.6878(4) -0.6012(2) 0.8971(2) 0.0507(7) Uani 1 1 d .
C5 C 1.1999(4) -0.0803(2) 0.4157(2) 0.0601(8) Uani 1 1 d .
H5 H 1.2153 -0.0034 0.4266 0.072 Uiso 1 1 calc R
C4 C 1.0403(4) -0.0767(2) 0.3627(2) 0.0571(8) Uani 1 1 d .
H4 H 0.9504 0.0015 0.3390 0.068 Uiso 1 1 calc R
C8 C 0.5412(4) -0.0889(2) 0.1821(2) 0.0547(8) Uani 1 1 d .
H8A H 0.4737 -0.1402 0.2293 0.066 Uiso 1 1 calc R
H8B H 0.6069 -0.1388 0.1267 0.066 Uiso 1 1 calc R
C11 C 0.2626(4) 0.2482(2) 0.0648(2) 0.0576(8) Uani 1 1 d .
H11 H 0.2821 0.3280 0.0514 0.069 Uiso 1 1 calc R
C14 C 1.7499(4) -0.2916(3) 0.5891(2) 0.0512(7) Uani 1 1 d .

loop_
_atom_site_aniso_label
_atom_site_aniso_U_11
_atom_site_aniso_U_22
_atom_site_aniso_U_33
_atom_site_aniso_U_23
_atom_site_aniso_U_13
_atom_site_aniso_U_12
C9 0.0478(17) 0.0418(15) 0.0407(18) -0.0041(12) -0.0104(14) -0.0083(13)
C7 0.0451(17) 0.0459(14) 0.066(2) -0.0030(14) -0.0194(15) -0.0080(13)
O3 0.0837(15) 0.0471(11) 0.149(2) 0.0180(12) -0.0643(14) -0.0237(11)
C19 0.0465(17) 0.0479(14) 0.068(2) 0.0029(14) -0.0215(15) -0.0095(13)
O4 0.0648(15) 0.0504(12) 0.110(2) 0.0115(12) -0.0524(14) -0.0159(11)
C3 0.0447(17) 0.0451(15) 0.0491(19) -0.0039(13) -0.0110(14) -0.0104(13)
O2 0.0598(14) 0.0518(12) 0.1099(19) -0.0028(11) -0.0484(13) -0.0087(11)
C15 0.0444(17) 0.0508(15) 0.054(2) -0.0024(13) -0.0126(14) -0.0069(13)
C17 0.0462(18) 0.0515(15) 0.065(2) 0.0002(14) -0.0128(15) -0.0108(14)
O1 0.0774(15) 0.0464(11) 0.132(2) -0.0009(11) -0.0513(13) -0.0152(11)
C2 0.0573(19) 0.0414(15) 0.066(2) -0.0032(13) -0.0206(16) -0.0067(14)
C18 0.0477(17) 0.0517(15) 0.061(2) 0.0032(14) -0.0236(15) -0.0115(13)
C13 0.0524(19) 0.0458(15) 0.072(2) 0.0016(14) -0.0212(16) -0.0194(14)
C1 0.0510(19) 0.0468(16) 0.066(2) -0.0014(14) -0.0141(16) 0.0008(14)
C16 0.0453(17) 0.0535(15) 0.062(2) 0.0046(14) -0.0166(15) -0.0144(13)
C10 0.0441(18) 0.0524(16) 0.075(2) -0.0029(14) -0.0241(16) -0.0135(14)
N1 0.0488(15) 0.0532(13) 0.0590(17) -0.0003(11) -0.0179(12) -0.0092(11)
N2 0.0484(15) 0.0464(12) 0.0615(17) -0.0042(11) -0.0177(12) -0.0132(11)
C12 0.0470(18) 0.0577(17) 0.081(2) 0.0004(16) -0.0228(16) -0.0177(15)
C6 0.060(2) 0.0516(15) 0.066(2) -0.0060(14) -0.0265(16) -0.0078(14)
C20 0.0411(18) 0.0487(17) 0.061(2) -0.0029(14) -0.0144(15) -0.0100(14)
C5 0.060(2) 0.0418(15) 0.076(2) -0.0006(14) -0.0256(17) -0.0100(14)
C4 0.0499(19) 0.0473(15) 0.065(2) 0.0004(14) -0.0251(16) 0.0001(13)
C8 0.0564(19) 0.0474(15) 0.057(2) -0.0031(13) -0.0220(15) -0.0072(13)
C11 0.061(2) 0.0413(15) 0.072(2) 0.0001(14) -0.0236(17) -0.0162(14)
C14 0.0390(17) 0.0495(16) 0.058(2) 0.0065(14) -0.0148(14) -0.0062(14)

loop_
_atom_type_symbol
_atom_type_description
_atom_type_scat_dispersion_real
_atom_type_scat_dispersion_imag
_atom_type_scat_source
C C 0.0033 0.0016 'International Tables Vol C Tables 4.2.6.8 and 6.1.1.4'
H H 0.0000 0.0000 'International Tables Vol C Tables 4.2.6.8 and 6.1.1.4'
N N 0.0061 0.0033 'International Tables Vol C Tables 4.2.6.8 and 6.1.1.4'
O O 0.0106 0.0060 'International Tables Vol C Tables 4.2.6.8 and 6.1.1.4'

loop_
_geom_angle_atom_site_label_1
_geom_angle_atom_site_label_2
_geom_angle_atom_site_label_3
_geom_angle
C13 C9 C10 115.9(2)
C13 C9 C8 120.4(2)
C10 C9 C8 123.7(2)
C8 C7 C6 111.76(19)
C8 C7 H7A 109.3
C6 C7 H7A 109.3
C8 C7 H7B 109.3
C6 C7 H7B 109.3
H7A C7 H7B 107.9
C20 C19 C18 117.2(2)
C20 C19 H19A 108.0
C18 C19 H19A 108.0
C20 C19 H19B 108.0
C18 C19 H19B 108.0
H19A C19 H19B 107.2
C20 O4 H1B 112(2)
C2 C3 C4 115.5(2)
C2 C3 C6 120.6(2)
C4 C3 C6 123.9(2)
C14 O2 H1A 107.4(15)
C14 C15 C16 116.0(2)
C14 C15 H15A 108.3
C16 C15 H15A 108.3
C14 C15 H15B 108.3
C16 C15 H15B 108.3
H15A C15 H15B 107.4
C16 C17 C18 115.05(19)
C16 C17 H17A 108.5
C18 C17 H17A 108.5
C16 C17 H17B 108.5
C18 C17 H17B 108.5
H17A C17 H17B 107.5
C1 C2 C3 120.3(2)
C1 C2 H2 119.8
C3 C2 H2 119.8
C19 C18 C17 111.9(2)
C19 C18 H18A 109.2
C17 C18 H18A 109.2
C19 C18 H18B 109.2
C17 C18 H18B 109.2
H18A C18 H18B 107.9
C12 C13 C9 120.7(2)
C12 C13 H13 119.6
C9 C13 H13 119.6
N1 C1 C2 123.7(2)
N1 C1 H1 118.1
C2 C1 H1 118.1
C17 C16 C15 112.08(19)
C17 C16 H16A 109.2
C15 C16 H16A 109.2
C17 C16 H16B 109.2
C15 C16 H16B 109.2
H16A C16 H16B 107.9
C11 C10 C9 119.5(2)
C11 C10 H10 120.3
C9 C10 H10 120.3
C5 N1 C1 116.6(2)
C11 N2 C12 116.2(2)
N2 C12 C13 123.6(2)
N2 C12 H12 118.2
C13 C12 H12 118.2
C3 C6 C7 117.9(2)
C3 C6 H6A 107.8
C7 C6 H6A 107.8
C3 C6 H6B 107.8
C7 C6 H6B 107.8
H6A C6 H6B 107.2
O3 C20 O4 122.6(2)
O3 C20 C19 125.1(2)
O4 C20 C19 112.3(2)
N1 C5 C4 123.4(2)
N1 C5 H5 118.3
C4 C5 H5 118.3
C5 C4 C3 120.4(2)
C5 C4 H4 119.8
C3 C4 H4 119.8
C7 C8 C9 117.9(2)
C7 C8 H8A 107.8
C9 C8 H8A 107.8
C7 C8 H8B 107.8
C9 C8 H8B 107.8
H8A C8 H8B 107.2
N2 C11 C10 124.1(2)
N2 C11 H11 118.0
C10 C11 H11 118.0
O1 C14 O2 123.3(2)
O1 C14 C15 124.8(2)
O2 C14 C15 111.9(2)

loop_
_geom_bond_atom_site_label_1
_geom_bond_atom_site_label_2
_geom_bond_distance
C9 C13 1.372(3)
C9 C10 1.392(3)
C9 C8 1.504(3)
C7 C8 1.504(3)
C7 C6 1.513(3)
C7 H7A 0.9700
C7 H7B 0.9700
O3 C20 1.187(2)
C19 C20 1.487(3)
C19 C18 1.507(3)
C19 H19A 0.9700
C19 H19B 0.9700
O4 C20 1.315(3)
O4 H1B 0.81(3)
C3 C2 1.385(3)
C3 C4 1.395(3)
C3 C6 1.489(3)
O2 C14 1.312(3)
O2 H1A 0.91(3)
C15 C14 1.495(3)
C15 C16 1.519(3)
C15 H15A 0.9700
C15 H15B 0.9700
C17 C16 1.508(3)
C17 C18 1.512(3)
C17 H17A 0.9700
C17 H17B 0.9700
O1 C14 1.191(3)
C2 C1 1.364(3)
C2 H2 0.9300
C18 H18A 0.9700
C18 H18B 0.9700
C13 C12 1.371(3)
C13 H13 0.9300
C1 N1 1.333(3)
C1 H1 0.9300
C16 H16A 0.9700
C16 H16B 0.9700
C10 C11 1.378(3)
C10 H10 0.9300
N1 C5 1.326(3)
N2 C11 1.321(3)
N2 C12 1.327(3)
C12 H12 0.9300
C6 H6A 0.9700
C6 H6B 0.9700
C5 C4 1.366(3)
C5 H5 0.9300
C4 H4 0.9300
C8 H8A 0.9700
C8 H8B 0.9700
C11 H11 0.9300
